data_4023960
loop_
_publ_author_name
'Weibing Lu'
'Sujata Sengupta'
'Jeffrey L. Petersen'
'Novruz G. Akhmedov'
'Xiaodong Shi'

_publ_section_title
;
 Mitsunobu Coupling of Nucleobases and Alcohols: An Efficient,
 Practical Synthesis for Novel Nonsugar Carbon Nucleosides
;
_journal_name_full 'Journal of Organic Chemistry'
_journal_page_first 5012
_journal_page_last 5015
_journal_paper_doi 10.1021/jo070515+
_journal_volume 72
_journal_year 2007
_chemical_formula_sum 'C8 H4 Cl2 N4'
_chemical_formula_weight 227.05
_chemical_name_systematic
; 
 ? 
;
_space_group_IT_number 14
_symmetry_cell_setting monoclinic
_symmetry_space_group_name_Hall '-P 2yn'
_symmetry_space_group_name_H-M 'P 1 21/n 1'
_atom_sites_solution_hydrogens geom
_atom_sites_solution_primary direct
_atom_sites_solution_secondary difmap
_audit_creation_method SHELXL-97
_cell_angle_alpha 90.00
_cell_angle_beta 98.9750(10)
_cell_angle_gamma 90.00
_cell_formula_units_Z 4
_cell_length_a 3.9928(3)
_cell_length_b 20.7240(14)
_cell_length_c 11.2562(8)
_cell_measurement_reflns_used 5200
_cell_measurement_temperature 293(2)
_cell_measurement_theta_max 27.52
_cell_measurement_theta_min 2.68
_cell_volume 920.01(11)
_computing_structure_refinement 'SHELXL-97 (Sheldrick, 1997)'
_computing_structure_solution 'SHELXS-97 (Sheldrick, 1990)'
_diffrn_ambient_temperature 293(2)
_diffrn_measured_fraction_theta_full 0.956
_diffrn_measured_fraction_theta_max 0.956
_diffrn_radiation_monochromator graphite
_diffrn_radiation_source 'fine-focus sealed tube'
_diffrn_radiation_type MoK\a
_diffrn_radiation_wavelength 0.71073
_diffrn_reflns_av_R_equivalents 0.0311
_diffrn_reflns_av_sigmaI/netI 0.0484
_diffrn_reflns_limit_h_max 5
_diffrn_reflns_limit_h_min -4
_diffrn_reflns_limit_k_max 26
_diffrn_reflns_limit_k_min -26
_diffrn_reflns_limit_l_max 14
_diffrn_reflns_limit_l_min -13
_diffrn_reflns_number 5645
_diffrn_reflns_theta_full 27.51
_diffrn_reflns_theta_max 27.51
_diffrn_reflns_theta_min 1.97
_diffrn_standards_decay_% 0
_exptl_absorpt_coefficient_mu 0.665
_exptl_absorpt_correction_type semi-empirical
_exptl_absorpt_process_details SADABS
_exptl_crystal_colour colorless
_exptl_crystal_density_diffrn 1.639
_exptl_crystal_density_method 'not measured'
_exptl_crystal_F_000 456
_exptl_crystal_size_max 0.44
_exptl_crystal_size_mid 0.32
_exptl_crystal_size_min 0.12
_refine_diff_density_max 0.319
_refine_diff_density_min -0.255
_refine_diff_density_rms 0.069
_refine_ls_extinction_method none
_refine_ls_goodness_of_fit_ref 1.050
_refine_ls_hydrogen_treatment riding
_refine_ls_matrix_type full
_refine_ls_number_parameters 127
_refine_ls_number_reflns 2030
_refine_ls_number_restraints 0
_refine_ls_restrained_S_all 1.050
_refine_ls_R_factor_all 0.0472
_refine_ls_R_factor_gt 0.0438
_refine_ls_shift/su_max 0.000
_refine_ls_shift/su_mean 0.000
_refine_ls_structure_factor_coef Fsqd
_refine_ls_weighting_details 'calc w=1/[\s^2^(Fo^2^)+(0.0681P)^2^+0.2328P] where P=(Fo^2^+2Fc^2^)/3'
_refine_ls_weighting_scheme calc
_refine_ls_wR_factor_gt 0.1194
_refine_ls_wR_factor_ref 0.1240
_reflns_number_gt 1830
_reflns_number_total 2030
_reflns_threshold_expression >2sigma(I)
_cod_data_source_file jo070515+si20070312_112705.cif
_cod_data_source_block ms14ccd
_cod_original_sg_symbol_H-M 'P 21/n'
_cod_database_code 4023960

loop_
_symmetry_equiv_pos_as_xyz
'x, y, z'
'-x+1/2, y+1/2, -z+1/2'
'-x, -y, -z'
'x-1/2, -y-1/2, z-1/2'

loop_
_atom_site_label
_atom_site_type_symbol
_atom_site_fract_x
_atom_site_fract_y
_atom_site_fract_z
_atom_site_U_iso_or_equiv
_atom_site_adp_type
_atom_site_occupancy
_atom_site_symmetry_multiplicity
_atom_site_calc_flag
_atom_site_refinement_flags
_atom_site_disorder_assembly
_atom_site_disorder_group
Cl1 Cl 0.76884(12) 0.07650(2) -0.00549(4) 0.05008(19) Uani 1 1 d . . .
Cl2 Cl 0.34392(14) 0.05805(2) 0.40664(4) 0.0541(2) Uani 1 1 d . . .
N1 N 0.5350(3) 0.17754(7) 0.09046(12) 0.0344(3) Uani 1 1 d . . .
N2 N 0.5452(3) 0.07693(7) 0.19869(13) 0.0387(3) Uani 1 1 d . . .
N3 N 0.2046(4) 0.21115(7) 0.36194(13) 0.0405(3) Uani 1 1 d . . .
N4 N 0.3141(3) 0.26560(6) 0.19818(12) 0.0340(3) Uani 1 1 d . . .
C1 C 0.5969(4) 0.11493(8) 0.10737(15) 0.0356(3) Uani 1 1 d . . .
C2 C 0.4135(4) 0.10481(8) 0.28739(14) 0.0361(3) Uani 1 1 d . . .
C3 C 0.3337(4) 0.16992(8) 0.28383(14) 0.0333(3) Uani 1 1 d . . .
C4 C 0.1986(4) 0.26735(8) 0.30712(15) 0.0397(4) Uani 1 1 d . . .
H4 H 0.1229 0.3050 0.3392 0.048 Uiso 1 1 calc R . .
C5 C 0.4041(4) 0.20283(7) 0.18211(13) 0.0309(3) Uani 1 1 d . . .
C6 C 0.3313(4) 0.31941(8) 0.11425(15) 0.0368(4) Uani 1 1 d . . .
H6A H 0.4489 0.3053 0.0497 0.044 Uiso 1 1 calc R . .
H6B H 0.1032 0.3319 0.0791 0.044 Uiso 1 1 calc R . .
C7 C 0.5082(4) 0.37539(8) 0.17466(16) 0.0386(4) Uani 1 1 d . . .
C8 C 0.6434(6) 0.42104(9) 0.22113(19) 0.0510(5) Uani 1 1 d . . .
H8 H 0.7507 0.4573 0.2580 0.061 Uiso 1 1 calc R . .

loop_
_atom_site_aniso_label
_atom_site_aniso_U_11
_atom_site_aniso_U_22
_atom_site_aniso_U_33
_atom_site_aniso_U_23
_atom_site_aniso_U_13
_atom_site_aniso_U_12
Cl1 0.0619(3) 0.0433(3) 0.0474(3) -0.00839(18) 0.0159(2) 0.01009(19)
Cl2 0.0818(4) 0.0377(3) 0.0435(3) 0.01437(18) 0.0121(2) -0.0023(2)
N1 0.0403(6) 0.0297(7) 0.0340(7) 0.0002(5) 0.0085(5) 0.0010(5)
N2 0.0476(8) 0.0289(7) 0.0384(8) 0.0021(5) 0.0028(6) 0.0026(5)
N3 0.0553(8) 0.0340(7) 0.0346(7) 0.0006(6) 0.0146(6) 0.0010(6)
N4 0.0442(7) 0.0252(6) 0.0337(7) 0.0012(5) 0.0093(5) 0.0009(5)
C1 0.0395(7) 0.0323(8) 0.0343(8) -0.0029(6) 0.0038(6) 0.0026(6)
C2 0.0447(8) 0.0288(8) 0.0332(8) 0.0051(6) 0.0013(6) -0.0028(6)
C3 0.0396(7) 0.0304(8) 0.0299(7) 0.0017(6) 0.0052(6) -0.0021(6)
C4 0.0520(8) 0.0331(8) 0.0361(8) -0.0019(6) 0.0135(7) 0.0030(7)
C5 0.0348(7) 0.0264(7) 0.0311(7) 0.0005(5) 0.0039(6) -0.0005(5)
C6 0.0477(8) 0.0286(8) 0.0350(8) 0.0039(6) 0.0091(6) 0.0012(6)
C7 0.0478(8) 0.0289(8) 0.0407(9) 0.0064(6) 0.0119(7) 0.0036(6)
C8 0.0659(11) 0.0351(9) 0.0517(11) 0.0007(8) 0.0079(9) -0.0072(8)

loop_
_atom_type_symbol
_atom_type_description
_atom_type_scat_dispersion_real
_atom_type_scat_dispersion_imag
_atom_type_scat_source
C C 0.0033 0.0016 'International Tables Vol C Tables 4.2.6.8 and 6.1.1.4'
H H 0.0000 0.0000 'International Tables Vol C Tables 4.2.6.8 and 6.1.1.4'
N N 0.0061 0.0033 'International Tables Vol C Tables 4.2.6.8 and 6.1.1.4'
Cl Cl 0.1484 0.1585 'International Tables Vol C Tables 4.2.6.8 and 6.1.1.4'

loop_
_geom_angle_atom_site_label_1
_geom_angle_atom_site_label_2
_geom_angle_atom_site_label_3
_geom_angle
_geom_angle_site_symmetry_1
_geom_angle_site_symmetry_3
_geom_angle_publ_flag
C1 N1 C5 111.05(14) . . ?
C2 N2 C1 116.60(14) . . ?
C4 N3 C3 103.30(13) . . ?
C5 N4 C4 105.90(13) . . ?
C5 N4 C6 126.61(13) . . ?
C4 N4 C6 127.48(14) . . ?
N1 C1 N2 129.64(15) . . ?
N1 C1 Cl1 115.51(13) . . ?
N2 C1 Cl1 114.85(13) . . ?
N2 C2 C3 121.14(15) . . ?
N2 C2 Cl2 118.28(12) . . ?
C3 C2 Cl2 120.58(13) . . ?
N3 C3 C2 133.68(15) . . ?
N3 C3 C5 111.22(14) . . ?
C2 C3 C5 115.08(14) . . ?
N3 C4 N4 114.22(15) . . ?
N1 C5 N4 128.16(14) . . ?
N1 C5 C3 126.48(14) . . ?
N4 C5 C3 105.35(13) . . ?
C7 C6 N4 111.66(14) . . ?
C8 C7 C6 178.3(2) . . ?

loop_
_geom_bond_atom_site_label_1
_geom_bond_atom_site_label_2
_geom_bond_distance
_geom_bond_site_symmetry_2
_geom_bond_publ_flag
Cl1 C1 1.7297(17) . ?
Cl2 C2 1.7130(16) . ?
N1 C1 1.329(2) . ?
N1 C5 1.3343(19) . ?
N2 C2 1.331(2) . ?
N2 C1 1.336(2) . ?
N3 C4 1.317(2) . ?
N3 C3 1.382(2) . ?
N4 C5 1.3692(19) . ?
N4 C4 1.376(2) . ?
N4 C6 1.470(2) . ?
C2 C3 1.386(2) . ?
C3 C5 1.398(2) . ?
C6 C7 1.469(2) . ?
C7 C8 1.171(3) . ?

loop_
_cod_related_entry_id
_cod_related_entry_database
_cod_related_entry_code
1 ChemSpider 19905564
